data_4073326
loop_
_publ_author_name
'Hijazi, Akram'
'Djukic, Jean-Pierre'
'Allouche, Lionel'
'de Cian, Andr\'e'
'Pfeffer, Michel'
'Le Goff, Xavier-Fr\'ed\'eric'
'Ricard, Louis'

_publ_section_title
;
 Stereoselective Cyclometalation of Planar Pro-chiral
 (\h6-Arene)tricarbonylchromium Complexes withOC-6-[Ru(CO)2Cl2]n
;
_journal_issue 17
_journal_name_full Organometallics
_journal_page_first 4180
_journal_paper_doi 10.1021/om070239p
_journal_volume 26
_journal_year 2007
_chemical_formula_sum 'C36 H27 Cl2 Cr N3 O7 Ru'
_chemical_formula_weight 837.58
_chemical_name_systematic
; 
 ? 
;
_space_group_IT_number 19
_symmetry_cell_setting orthorhombic
_symmetry_space_group_name_Hall 'P 2ac 2ab'
_symmetry_space_group_name_H-M 'P 21 21 21'
_atom_sites_solution_hydrogens geom
_atom_sites_solution_primary direct
_atom_sites_solution_secondary difmap
_audit_creation_method SHELXL-97
_cell_angle_alpha 90.00
_cell_angle_beta 90.00
_cell_angle_gamma 90.00
_cell_formula_units_Z 4
_cell_length_a 10.7850(10)
_cell_length_b 11.9460(10)
_cell_length_c 26.1280(10)
_cell_measurement_reflns_used 9253
_cell_measurement_temperature 150.0(1)
_cell_measurement_theta_max 30.034
_cell_measurement_theta_min 0.998
_cell_volume 3366.3(4)
_computing_structure_refinement 'SHELXL-97 (Sheldrick, 1997)'
_computing_structure_solution 'SHELXS-97 (Sheldrick, 1990)'
_diffrn_ambient_temperature 150.0(1)
_diffrn_measured_fraction_theta_full 0.998
_diffrn_measured_fraction_theta_max 0.998
_diffrn_measurement_device_type KappaCCD
_diffrn_measurement_method 'phi and omega scans'
_diffrn_radiation_monochromator graphite
_diffrn_radiation_source 'fine-focus sealed tube'
_diffrn_radiation_type MoK\a
_diffrn_radiation_wavelength 0.71069
_diffrn_reflns_av_R_equivalents 0.0286
_diffrn_reflns_av_sigmaI/netI 0.0418
_diffrn_reflns_limit_h_max 15
_diffrn_reflns_limit_h_min -15
_diffrn_reflns_limit_k_max 16
_diffrn_reflns_limit_k_min -12
_diffrn_reflns_limit_l_max 36
_diffrn_reflns_limit_l_min -36
_diffrn_reflns_number 17743
_diffrn_reflns_theta_full 30.03
_diffrn_reflns_theta_max 30.03
_diffrn_reflns_theta_min 3.01
_exptl_absorpt_coefficient_mu 0.985
_exptl_absorpt_correction_T_max 0.9253
_exptl_absorpt_correction_T_min 0.8124
_exptl_absorpt_correction_type multi-scan
_exptl_crystal_colour vermilion
_exptl_crystal_density_diffrn 1.653
_exptl_crystal_density_method 'not measured'
_exptl_crystal_description plate
_exptl_crystal_F_000 1688
_exptl_crystal_size_max 0.22
_exptl_crystal_size_mid 0.20
_exptl_crystal_size_min 0.08
_refine_diff_density_max 0.813
_refine_diff_density_min -0.965
_refine_diff_density_rms 0.090
_refine_ls_abs_structure_details 'Flack H D (1983), Acta Cryst. A39, 876-881'
_refine_ls_abs_structure_Flack -0.010(18)
_refine_ls_extinction_coef 0.0031(4)
_refine_ls_extinction_expression Fc^*^=kFc[1+0.001xFc^2^\l^3^/sin(2\q)]^-1/4^
_refine_ls_extinction_method SHELXL
_refine_ls_goodness_of_fit_ref 1.050
_refine_ls_hydrogen_treatment mixed
_refine_ls_matrix_type full
_refine_ls_number_parameters 452
_refine_ls_number_reflns 9653
_refine_ls_number_restraints 0
_refine_ls_restrained_S_all 1.050
_refine_ls_R_factor_all 0.0385
_refine_ls_R_factor_gt 0.0351
_refine_ls_shift/su_max 0.001
_refine_ls_shift/su_mean 0.000
_refine_ls_structure_factor_coef Fsqd
_refine_ls_weighting_details 'calc w=1/[\s^2^(Fo^2^)+(0.0591P)^2^+0.0573P] where P=(Fo^2^+2Fc^2^)/3'
_refine_ls_weighting_scheme calc
_refine_ls_wR_factor_gt 0.0919
_refine_ls_wR_factor_ref 0.0938
_reflns_number_gt 9021
_reflns_number_total 9653
_reflns_threshold_expression >2sigma(I)
_cod_data_source_file om070239p-file005.cif
_cod_data_source_block 14b
_cod_depositor_comments
;
The following automatic conversions were performed:

'_symmetry_cell_setting' value 'Orthorhombic' changed to
'orthorhombic' according to
/home/saulius/struct/CIF-dictionaries/cif_core.dic dictionary named
'cif_core.dic' version 2.4.1 from 2010-06-29.

Automatic conversion script
Id: cif_fix_values 1715 2011-07-08 13:25:40Z adriana 
;
_cod_original_sg_symbol_H-M 'P212121     '
_cod_database_code 4073326

loop_
_symmetry_equiv_pos_as_xyz
'x, y, z'
'-x+1/2, -y, z+1/2'
'x+1/2, -y+1/2, -z'
'-x, y+1/2, -z+1/2'

loop_
_atom_site_label
_atom_site_type_symbol
_atom_site_fract_x
_atom_site_fract_y
_atom_site_fract_z
_atom_site_U_iso_or_equiv
_atom_site_adp_type
_atom_site_occupancy
_atom_site_symmetry_multiplicity
_atom_site_calc_flag
_atom_site_refinement_flags
Ru1 Ru 0.808211(17) 0.957093(15) 0.357581(7) 0.01933(6) Uani 1 1 d .
Cr1 Cr 0.85190(5) 1.20581(4) 0.459506(18) 0.02835(10) Uani 1 1 d .
Cl1 Cl 0.40536(12) 0.68834(11) 0.38233(5) 0.0678(3) Uani 1 1 d .
Cl2 Cl 0.39858(16) 0.44574(12) 0.37460(5) 0.0826(4) Uani 1 1 d .
O1 O 0.8934(2) 0.99820(17) 0.19803(8) 0.0323(4) Uani 1 1 d .
O2 O 0.8366(2) 0.64715(15) 0.27169(8) 0.0307(4) Uani 1 1 d .
O3 O 0.52982(19) 0.9395(2) 0.35695(10) 0.0409(5) Uani 1 1 d .
O4 O 0.7910(2) 0.89869(17) 0.46985(8) 0.0364(5) Uani 1 1 d .
O5 O 0.9227(3) 1.3539(2) 0.54707(10) 0.0508(6) Uani 1 1 d .
O6 O 0.6656(3) 1.1041(2) 0.53095(11) 0.0543(7) Uani 1 1 d .
O7 O 1.0381(2) 1.0464(2) 0.50094(10) 0.0478(6) Uani 1 1 d .
N1 N 0.8249(2) 1.00806(17) 0.27959(8) 0.0225(4) Uani 1 1 d .
N2 N 0.82944(19) 0.78665(17) 0.33007(9) 0.0225(4) Uani 1 1 d .
N3 N 1.00377(18) 0.99156(17) 0.35843(9) 0.0213(4) Uani 1 1 d .
C1 C 0.8234(2) 1.1252(2) 0.26206(10) 0.0226(5) Uani 1 1 d .
H1 H 0.8869 1.1696 0.2812 0.027 Uiso 1 1 calc R
C2 C 0.8622(3) 1.1138(2) 0.20556(11) 0.0311(6) Uani 1 1 d .
H2A H 0.7931 1.1358 0.1827 0.037 Uiso 1 1 calc R
H2B H 0.9345 1.1621 0.1981 0.037 Uiso 1 1 calc R
C3 C 0.8655(2) 0.9435(2) 0.24266(10) 0.0256(5) Uani 1 1 d .
C4 C 0.8812(3) 0.8279(2) 0.24125(11) 0.0272(5) Uani 1 1 d .
H4 H 0.9145 0.7947 0.2112 0.033 Uiso 1 1 calc R
C5 C 0.8494(3) 0.7589(2) 0.28255(11) 0.0253(5) Uani 1 1 d .
C6 C 0.8131(3) 0.5920(2) 0.32000(11) 0.0290(5) Uani 1 1 d .
H6A H 0.8881 0.5526 0.3323 0.035 Uiso 1 1 calc R
H6B H 0.7446 0.5373 0.3167 0.035 Uiso 1 1 calc R
C7 C 0.7771(2) 0.6877(2) 0.35677(11) 0.0254(5) Uani 1 1 d .
H7 H 0.6847 0.6945 0.3580 0.030 Uiso 1 1 calc R
C8 C 0.6977(3) 1.1807(2) 0.26669(10) 0.0236(4) Uani 1 1 d .
C9 C 0.6918(3) 1.2965(2) 0.27349(12) 0.0334(6) Uani 1 1 d .
H9 H 0.7659 1.3382 0.2781 0.040 Uiso 1 1 calc R
C10 C 0.5793(3) 1.3503(3) 0.27357(15) 0.0424(8) Uani 1 1 d .
H10 H 0.5761 1.4294 0.2774 0.051 Uiso 1 1 calc R
C11 C 0.4699(3) 1.2897(3) 0.26809(14) 0.0393(7) Uani 1 1 d .
H11 H 0.3922 1.3270 0.2686 0.047 Uiso 1 1 calc R
C12 C 0.4750(3) 1.1763(3) 0.26195(12) 0.0324(6) Uani 1 1 d .
H12 H 0.4004 1.1347 0.2584 0.039 Uiso 1 1 calc R
C13 C 0.5889(3) 1.1209(2) 0.26089(12) 0.0274(5) Uani 1 1 d .
H13 H 0.5916 1.0421 0.2562 0.033 Uiso 1 1 calc R
C14 C 0.8252(3) 0.6679(2) 0.40966(11) 0.0286(5) Uani 1 1 d .
C15 C 0.7445(3) 0.6336(2) 0.44833(13) 0.0365(7) Uani 1 1 d .
H15 H 0.6585 0.6261 0.4412 0.044 Uiso 1 1 calc R
C16 C 0.7891(4) 0.6100(3) 0.49752(13) 0.0473(9) Uani 1 1 d .
H16 H 0.7335 0.5868 0.5236 0.057 Uiso 1 1 calc R
C17 C 0.9140(4) 0.6207(3) 0.50792(15) 0.0487(9) Uani 1 1 d .
H17 H 0.9443 0.6044 0.5412 0.058 Uiso 1 1 calc R
C18 C 0.9954(4) 0.6550(3) 0.46997(15) 0.0465(8) Uani 1 1 d .
H18 H 1.0813 0.6627 0.4773 0.056 Uiso 1 1 calc R
C19 C 0.9509(3) 0.6784(3) 0.42091(13) 0.0366(7) Uani 1 1 d .
H19 H 1.0069 0.7017 0.3950 0.044 Uiso 1 1 calc R
C20 C 1.0919(3) 0.9192(2) 0.34475(11) 0.0284(6) Uani 1 1 d .
H20 H 1.0679 0.8460 0.3345 0.034 Uiso 1 1 calc R
C21 C 1.2175(2) 0.9460(3) 0.34475(12) 0.0328(6) Uani 1 1 d .
H21 H 1.2780 0.8925 0.3348 0.039 Uiso 1 1 calc R
C22 C 1.2520(2) 1.0531(3) 0.35969(12) 0.0341(6) Uani 1 1 d .
H22 H 1.3370 1.0736 0.3610 0.041 Uiso 1 1 calc R
C23 C 1.1609(3) 1.1299(2) 0.37263(11) 0.0310(6) Uani 1 1 d .
H23 H 1.1828 1.2038 0.3825 0.037 Uiso 1 1 calc R
C24 C 1.0367(2) 1.0971(2) 0.37098(10) 0.0226(5) Uani 1 1 d .
C25 C 0.9323(3) 1.1719(2) 0.38290(10) 0.0236(5) Uani 1 1 d .
C26 C 0.9507(3) 1.2869(2) 0.39490(11) 0.0306(6) Uani 1 1 d .
H26 H 1.0315 1.3186 0.3940 0.037 Uiso 1 1 calc R
C27 C 0.8479(3) 1.3529(2) 0.40802(13) 0.0371(7) Uani 1 1 d .
H27 H 0.8594 1.4296 0.4164 0.045 Uiso 1 1 calc R
C28 C 0.7279(3) 1.3066(2) 0.40895(12) 0.0354(7) Uani 1 1 d .
H28 H 0.6587 1.3516 0.4180 0.042 Uiso 1 1 calc R
C29 C 0.7114(3) 1.1920(2) 0.39622(11) 0.0295(6) Uani 1 1 d .
H29 H 0.6305 1.1609 0.3980 0.035 Uiso 1 1 calc R
C30 C 0.8103(3) 1.1230(2) 0.38108(10) 0.0234(4) Uani 1 1 d .
C31 C 0.8009(3) 0.9180(2) 0.42716(10) 0.0254(5) Uani 1 1 d .
C32 C 0.6360(2) 0.9460(2) 0.35596(10) 0.0262(5) Uani 1 1 d .
C33 C 0.8955(3) 1.2996(3) 0.51270(13) 0.0367(7) Uani 1 1 d .
C34 C 0.7355(3) 1.1443(3) 0.50361(13) 0.0371(7) Uani 1 1 d .
C35 C 0.9666(3) 1.1075(3) 0.48587(12) 0.0340(6) Uani 1 1 d .
C36 C 0.3458(6) 0.5609(4) 0.40947(16) 0.0729(15) Uani 1 1 d .
H36A H 0.3733 0.5543 0.4455 0.087 Uiso 1 1 calc R
H36B H 0.2541 0.5626 0.4091 0.087 Uiso 1 1 calc R

loop_
_atom_site_aniso_label
_atom_site_aniso_U_11
_atom_site_aniso_U_22
_atom_site_aniso_U_33
_atom_site_aniso_U_23
_atom_site_aniso_U_13
_atom_site_aniso_U_12
Ru1 0.01712(8) 0.01982(9) 0.02106(9) -0.00076(7) 0.00055(7) 0.00159(7)
Cr1 0.0320(2) 0.02606(19) 0.0270(2) -0.00278(17) -0.00026(18) 0.00442(17)
Cl1 0.0624(7) 0.0763(7) 0.0646(7) 0.0034(6) -0.0201(5) -0.0062(6)
Cl2 0.1092(11) 0.0819(8) 0.0567(6) -0.0070(6) -0.0001(7) 0.0391(8)
O1 0.0399(12) 0.0326(9) 0.0244(10) 0.0017(8) 0.0065(8) -0.0063(8)
O2 0.0403(12) 0.0228(8) 0.0289(10) -0.0058(7) -0.0030(8) -0.0005(8)
O3 0.0209(9) 0.0558(13) 0.0461(13) 0.0037(12) 0.0026(10) 0.0006(9)
O4 0.0503(14) 0.0334(10) 0.0256(10) -0.0001(8) 0.0056(10) 0.0001(10)
O5 0.0611(17) 0.0525(14) 0.0389(14) -0.0135(11) -0.0065(12) 0.0020(13)
O6 0.0476(16) 0.0620(15) 0.0532(15) 0.0062(13) 0.0158(13) 0.0015(12)
O7 0.0430(12) 0.0586(14) 0.0417(13) 0.0067(12) -0.0057(10) 0.0135(13)
N1 0.0210(10) 0.0232(9) 0.0232(10) 0.0021(8) 0.0003(8) 0.0029(7)
N2 0.0216(10) 0.0193(8) 0.0265(10) -0.0011(8) -0.0013(8) -0.0001(7)
N3 0.0171(8) 0.0226(9) 0.0242(10) -0.0020(9) -0.0009(8) 0.0007(7)
C1 0.0209(11) 0.0229(10) 0.0241(11) 0.0048(9) 0.0001(9) -0.0019(9)
C2 0.0276(13) 0.0365(13) 0.0291(14) 0.0086(12) 0.0059(11) 0.0040(11)
C3 0.0214(11) 0.0318(12) 0.0235(12) -0.0010(10) 0.0011(9) -0.0022(10)
C4 0.0287(13) 0.0289(12) 0.0241(13) -0.0050(10) 0.0044(10) 0.0010(10)
C5 0.0220(11) 0.0268(11) 0.0272(13) -0.0043(10) -0.0032(10) 0.0000(9)
C6 0.0300(13) 0.0237(11) 0.0331(13) -0.0024(10) 0.0003(12) -0.0048(11)
C7 0.0205(10) 0.0241(11) 0.0315(13) -0.0003(11) 0.0003(10) -0.0017(8)
C8 0.0246(11) 0.0232(10) 0.0229(11) 0.0013(9) -0.0031(10) 0.0001(10)
C9 0.0320(13) 0.0236(11) 0.0445(16) 0.0012(11) -0.0086(13) -0.0031(11)
C10 0.0463(18) 0.0206(12) 0.060(2) -0.0006(13) -0.0084(17) 0.0076(12)
C11 0.0268(13) 0.0430(16) 0.0483(18) -0.0013(14) -0.0028(13) 0.0112(13)
C12 0.0256(13) 0.0367(14) 0.0349(15) 0.0046(12) -0.0023(11) 0.0036(11)
C13 0.0238(12) 0.0240(11) 0.0344(14) 0.0002(11) -0.0005(10) 0.0005(10)
C14 0.0354(15) 0.0196(10) 0.0307(13) 0.0002(10) 0.0013(12) 0.0027(10)
C15 0.0472(17) 0.0279(13) 0.0345(16) 0.0012(12) 0.0065(13) -0.0047(12)
C16 0.068(3) 0.0400(16) 0.0344(16) 0.0074(14) 0.0044(16) -0.0082(17)
C17 0.071(3) 0.0405(17) 0.0346(17) 0.0054(14) -0.0147(17) 0.0075(18)
C18 0.051(2) 0.0441(17) 0.044(2) -0.0014(15) -0.0187(17) 0.0077(15)
C19 0.0330(15) 0.0378(15) 0.0389(17) 0.0028(13) -0.0009(13) 0.0084(12)
C20 0.0244(12) 0.0274(11) 0.0334(15) -0.0046(10) -0.0003(10) 0.0037(9)
C21 0.0211(11) 0.0369(14) 0.0403(15) -0.0041(12) 0.0017(10) 0.0051(10)
C22 0.0199(11) 0.0435(15) 0.0389(15) -0.0012(15) -0.0011(11) -0.0040(10)
C23 0.0286(13) 0.0330(13) 0.0312(13) -0.0019(11) 0.0004(10) -0.0047(11)
C24 0.0246(11) 0.0212(11) 0.0219(12) -0.0003(9) -0.0006(9) 0.0002(9)
C25 0.0276(12) 0.0190(10) 0.0242(13) -0.0004(9) 0.0010(10) 0.0010(9)
C26 0.0425(16) 0.0225(11) 0.0267(13) -0.0009(10) 0.0027(11) 0.0001(11)
C27 0.0556(19) 0.0228(12) 0.0331(15) 0.0006(11) -0.0028(14) 0.0098(12)
C28 0.0450(17) 0.0282(13) 0.0330(15) -0.0037(12) 0.0003(13) 0.0151(12)
C29 0.0307(14) 0.0293(13) 0.0286(13) -0.0009(10) -0.0007(11) 0.0097(10)
C30 0.0225(10) 0.0201(10) 0.0276(12) -0.0009(9) -0.0001(11) 0.0024(10)
C31 0.0272(12) 0.0225(10) 0.0266(12) -0.0022(9) -0.0001(11) -0.0002(10)
C32 0.0263(11) 0.0283(11) 0.0239(11) -0.0005(12) 0.0018(10) 0.0012(10)
C33 0.0387(16) 0.0343(14) 0.0372(16) -0.0045(13) -0.0018(13) 0.0029(12)
C34 0.0378(15) 0.0381(15) 0.0355(16) -0.0006(13) -0.0017(13) 0.0062(12)
C35 0.0389(15) 0.0326(14) 0.0305(14) -0.0026(12) 0.0046(12) 0.0008(12)
C36 0.096(4) 0.086(3) 0.036(2) 0.014(2) 0.012(2) 0.042(3)

loop_
_atom_type_symbol
_atom_type_description
_atom_type_scat_dispersion_real
_atom_type_scat_dispersion_imag
_atom_type_scat_source
C C 0.0033 0.0016 'International Tables Vol C Tables 4.2.6.8 and 6.1.1.4'
H H 0.0000 0.0000 'International Tables Vol C Tables 4.2.6.8 and 6.1.1.4'
N N 0.0061 0.0033 'International Tables Vol C Tables 4.2.6.8 and 6.1.1.4'
O O 0.0106 0.0060 'International Tables Vol C Tables 4.2.6.8 and 6.1.1.4'
Cl Cl 0.1484 0.1585 'International Tables Vol C Tables 4.2.6.8 and 6.1.1.4'
Cr Cr 0.3209 0.6236 'International Tables Vol C Tables 4.2.6.8 and 6.1.1.4'
Ru Ru -1.2594 0.8363 'International Tables Vol C Tables 4.2.6.8 and 6.1.1.4'

loop_
_geom_angle_atom_site_label_1
_geom_angle_atom_site_label_2
_geom_angle_atom_site_label_3
_geom_angle
C32 Ru1 C31 87.84(12)
C32 Ru1 C30 94.93(11)
C31 Ru1 C30 87.24(10)
C32 Ru1 N1 94.75(10)
C31 Ru1 N1 176.71(10)
C30 Ru1 N1 90.52(9)
C32 Ru1 N3 173.01(10)
C31 Ru1 N3 94.53(11)
C30 Ru1 N3 78.64(10)
N1 Ru1 N3 82.67(9)
C32 Ru1 N2 91.76(10)
C31 Ru1 N2 95.24(10)
C30 Ru1 N2 172.95(10)
N1 Ru1 N2 86.71(8)
N3 Ru1 N2 94.57(8)
C35 Cr1 C33 86.23(14)
C35 Cr1 C34 88.24(14)
C33 Cr1 C34 86.85(16)
C35 Cr1 C27 138.38(14)
C33 Cr1 C27 88.90(13)
C34 Cr1 C27 132.75(14)
C35 Cr1 C25 87.62(12)
C33 Cr1 C25 133.66(13)
C34 Cr1 C25 138.79(13)
C27 Cr1 C25 66.69(11)
C35 Cr1 C26 103.94(13)
C33 Cr1 C26 100.69(13)
C34 Cr1 C26 165.97(14)
C27 Cr1 C26 36.90(12)
C25 Cr1 C26 37.41(10)
C35 Cr1 C28 165.64(13)
C33 Cr1 C28 105.72(13)
C34 Cr1 C28 100.14(14)
C27 Cr1 C28 36.92(13)
C25 Cr1 C28 78.38(11)
C26 Cr1 C28 66.53(12)
C35 Cr1 C29 132.96(12)
C33 Cr1 C29 140.34(12)
C34 Cr1 C29 88.39(13)
C27 Cr1 C29 66.31(12)
C25 Cr1 C29 65.58(10)
C26 Cr1 C29 78.23(12)
C28 Cr1 C29 36.94(11)
C35 Cr1 C30 100.84(12)
C33 Cr1 C30 166.75(13)
C34 Cr1 C30 104.41(13)
C27 Cr1 C30 78.36(10)
C25 Cr1 C30 36.93(10)
C26 Cr1 C30 66.86(10)
C28 Cr1 C30 65.89(10)
C29 Cr1 C30 35.79(10)
C3 O1 C2 106.9(2)
C5 O2 C6 106.3(2)
C3 N1 C1 109.5(2)
C3 N1 Ru1 124.29(18)
C1 N1 Ru1 124.56(16)
C5 N2 C7 107.9(2)
C5 N2 Ru1 124.86(17)
C7 N2 Ru1 123.44(17)
C20 N3 C24 118.9(2)
C20 N3 Ru1 124.94(17)
C24 N3 Ru1 116.08(17)
N1 C1 C8 113.6(2)
N1 C1 C2 102.2(2)
C8 C1 C2 111.0(2)
O1 C2 C1 106.3(2)
N1 C3 O1 114.8(2)
N1 C3 C4 130.1(3)
O1 C3 C4 115.1(2)
C3 C4 C5 122.3(2)
N2 C5 O2 115.4(2)
N2 C5 C4 128.7(2)
O2 C5 C4 116.0(2)
O2 C6 C7 104.5(2)
N2 C7 C14 115.4(2)
N2 C7 C6 101.6(2)
C14 C7 C6 111.8(2)
C13 C8 C9 119.2(3)
C13 C8 C1 121.7(2)
C9 C8 C1 119.0(2)
C10 C9 C8 120.3(3)
C9 C10 C11 120.3(3)
C12 C11 C10 119.7(3)
C11 C12 C13 120.5(3)
C8 C13 C12 120.0(2)
C19 C14 C15 118.7(3)
C19 C14 C7 121.2(3)
C15 C14 C7 120.0(3)
C14 C15 C16 120.6(3)
C17 C16 C15 119.8(4)
C16 C17 C18 120.3(3)
C17 C18 C19 119.8(4)
C14 C19 C18 120.7(3)
N3 C20 C21 123.0(3)
C22 C21 C20 118.2(3)
C23 C22 C21 119.3(2)
C22 C23 C24 119.2(3)
N3 C24 C23 121.4(2)
N3 C24 C25 114.7(2)
C23 C24 C25 123.9(2)
C26 C25 C30 121.8(2)
C26 C25 C24 121.8(3)
C30 C25 C24 116.5(2)
C26 C25 Cr1 71.31(16)
C30 C25 Cr1 75.35(15)
C24 C25 Cr1 126.96(18)
C27 C26 C25 119.1(3)
C27 C26 Cr1 71.35(18)
C25 C26 Cr1 71.28(16)
C26 C27 C28 120.6(3)
C26 C27 Cr1 71.75(16)
C28 C27 Cr1 72.26(18)
C27 C28 C29 119.3(3)
C27 C28 Cr1 70.82(18)
C29 C28 Cr1 72.16(16)
C30 C29 C28 122.5(3)
C30 C29 Cr1 74.85(17)
C28 C29 Cr1 70.90(18)
C29 C30 C25 116.5(2)
C29 C30 Ru1 129.5(2)
C25 C30 Ru1 114.07(18)
C29 C30 Cr1 69.36(16)
C25 C30 Cr1 67.73(15)
Ru1 C30 Cr1 132.16(12)
O4 C31 Ru1 176.0(3)
O3 C32 Ru1 177.4(3)
O5 C33 Cr1 177.1(3)
O6 C34 Cr1 178.3(3)
O7 C35 Cr1 178.4(3)
Cl2 C36 Cl1 110.2(3)

loop_
_geom_bond_atom_site_label_1
_geom_bond_atom_site_label_2
_geom_bond_distance
Ru1 C32 1.862(3)
Ru1 C31 1.879(3)
Ru1 C30 2.075(2)
Ru1 N1 2.134(2)
Ru1 N3 2.149(2)
Ru1 N2 2.171(2)
Cr1 C35 1.840(3)
Cr1 C33 1.846(3)
Cr1 C34 1.856(4)
Cr1 C27 2.214(3)
Cr1 C25 2.218(3)
Cr1 C26 2.219(3)
Cr1 C28 2.232(3)
Cr1 C29 2.249(3)
Cr1 C30 2.319(3)
Cl1 C36 1.797(6)
Cl2 C36 1.746(5)
O1 C3 1.370(3)
O1 C2 1.435(4)
O2 C5 1.371(3)
O2 C6 1.446(3)
O3 C32 1.148(3)
O4 C31 1.144(3)
O5 C33 1.146(4)
O6 C34 1.144(4)
O7 C35 1.132(4)
N1 C3 1.310(3)
N1 C1 1.472(3)
N2 C5 1.303(3)
N2 C7 1.484(3)
N3 C20 1.334(3)
N3 C24 1.351(3)
C1 C8 1.515(4)
C1 C2 1.540(4)
C3 C4 1.392(4)
C4 C5 1.400(4)
C6 C7 1.543(4)
C7 C14 1.495(4)
C8 C13 1.382(4)
C8 C9 1.395(4)
C9 C10 1.373(5)
C10 C11 1.391(5)
C11 C12 1.365(5)
C12 C13 1.395(4)
C14 C19 1.393(4)
C14 C15 1.395(4)
C15 C16 1.401(5)
C16 C17 1.380(6)
C17 C18 1.387(6)
C18 C19 1.397(5)
C20 C21 1.391(4)
C21 C22 1.389(4)
C22 C23 1.385(4)
C23 C24 1.396(4)
C24 C25 1.471(4)
C25 C26 1.423(4)
C25 C30 1.440(4)
C26 C27 1.403(4)
C27 C28 1.408(5)
C28 C29 1.420(4)
C29 C30 1.405(4)
